data_2233891
loop_
_publ_author_name
'Uchida, Akira'
'Hasegawa, Masatoshi'
'Takezawa, Eiichiro'
'Yamaguchi, Shinya'
'Ishikawa, Atsushi'
'Kagayama, Takashi'

_publ_section_title
;
 (1<i>R</i>*,2<i>S</i>*,4<i>S</i>*,5<i>R</i>*)-Cyclohexane-1,2:4,5-tetracarboxylic
 dianhydride
;
_journal_coeditor_code IS5043
_journal_issue 3
_journal_name_full 'Acta Crystallographica Section E'
_journal_page_first o579
_journal_paper_doi 10.1107/S1600536812003571
_journal_volume 68
_journal_year 2012
_chemical_formula_iupac 'C10 H8 O6'
_chemical_formula_moiety 'C10 H8 O6'
_chemical_formula_sum 'C10 H8 O6'
_chemical_formula_weight 224.16
_chemical_name_common
;
(1<i>R</i>*,2<i>S</i>*,4<i>S</i>*,5<i>R</i>*)-Cyclohexane-1,2:4,5-
tetracarboxylic dianhydride
;
_chemical_name_systematic
;
(1<i>R</i>*,3<i>R</i>*,7<i>S</i>*,9<i>S</i>*)-
5,11-dioxatricyclo[7.3.0.0^3,7^]dodecane-4,6,10,12-tetrone
;
_space_group_IT_number 14
_symmetry_cell_setting monoclinic
_symmetry_space_group_name_Hall '-P 2ybc'
_symmetry_space_group_name_H-M 'P 1 21/c 1'
_atom_sites_solution_hydrogens geom
_atom_sites_solution_primary direct
_atom_sites_solution_secondary difmap
_cell_angle_alpha 90.00
_cell_angle_beta 90.12(3)
_cell_angle_gamma 90.00
_cell_formula_units_Z 4
_cell_length_a 12.167(2)
_cell_length_b 7.1380(14)
_cell_length_c 10.626(2)
_cell_measurement_reflns_used 3549
_cell_measurement_temperature 296(2)
_cell_measurement_theta_max 28.26
_cell_measurement_theta_min 2.54
_cell_volume 922.8(3)
_computing_cell_refinement 'SAINT-Plus (Bruker, 2007)'
_computing_data_collection 'APEX2 (Bruker, 2007)'
_computing_data_reduction 'SAINT-Plus (Bruker, 2007)'
_computing_molecular_graphics
;
PLATON (Spek, 2009) and ORTEPIII (Burnett & Johnson, 1996)
;
_computing_publication_material
;
SHELXL97 (Sheldrick, 2008) and PLATON (Spek, 2009)
;
_computing_structure_refinement 'SHELXL97 (Sheldrick, 2008)'
_computing_structure_solution 'SHELXS97 (Sheldrick, 2008)'
_diffrn_ambient_temperature 296(2)
_diffrn_measured_fraction_theta_full 0.999
_diffrn_measured_fraction_theta_max 0.999
_diffrn_measurement_device_type
;
Bruker APEXII CCD area-detector
;
_diffrn_measurement_method '\f and \w scans'
_diffrn_radiation_monochromator graphite
_diffrn_radiation_source 'fine-focus sealed tube'
_diffrn_radiation_type MoK\a
_diffrn_radiation_wavelength 0.71073
_diffrn_reflns_av_R_equivalents 0.0261
_diffrn_reflns_av_sigmaI/netI 0.0258
_diffrn_reflns_limit_h_max 16
_diffrn_reflns_limit_h_min -16
_diffrn_reflns_limit_k_max 9
_diffrn_reflns_limit_k_min -9
_diffrn_reflns_limit_l_max 14
_diffrn_reflns_limit_l_min -7
_diffrn_reflns_number 6648
_diffrn_reflns_theta_full 28.28
_diffrn_reflns_theta_max 28.28
_diffrn_reflns_theta_min 3.31
_diffrn_standards_decay_% 0
_exptl_absorpt_coefficient_mu 0.137
_exptl_absorpt_correction_T_max 0.9449
_exptl_absorpt_correction_T_min 0.9336
_exptl_absorpt_correction_type multi-scan
_exptl_absorpt_process_details '(SADABS; Sheldrick, 1996)'
_exptl_crystal_colour colorless
_exptl_crystal_density_diffrn 1.613
_exptl_crystal_density_method 'not measured'
_exptl_crystal_description block
_exptl_crystal_F_000 464
_exptl_crystal_size_max 0.51
_exptl_crystal_size_mid 0.42
_exptl_crystal_size_min 0.42
_refine_diff_density_max 0.301
_refine_diff_density_min -0.184
_refine_ls_extinction_coef 0.057(8)
_refine_ls_extinction_expression Fc^*^=kFc[1+0.001xFc^2^\l^3^/sin(2\q)]^-1/4^
_refine_ls_extinction_method 'SHELXL97 (Sheldrick, 2008)'
_refine_ls_goodness_of_fit_ref 0.996
_refine_ls_hydrogen_treatment constr
_refine_ls_matrix_type full
_refine_ls_number_parameters 146
_refine_ls_number_reflns 2285
_refine_ls_number_restraints 0
_refine_ls_restrained_S_all 0.996
_refine_ls_R_factor_all 0.0495
_refine_ls_R_factor_gt 0.0452
_refine_ls_shift/su_max 0.000
_refine_ls_shift/su_mean 0.000
_refine_ls_structure_factor_coef Fsqd
_refine_ls_weighting_details 'calc w=1/[\s^2^(Fo^2^)+(0.0954P)^2^+0.1210P] where P=(Fo^2^+2Fc^2^)/3'
_refine_ls_weighting_scheme calc
_refine_ls_wR_factor_gt 0.1335
_refine_ls_wR_factor_ref 0.1396
_reflns_number_gt 2015
_reflns_number_total 2285
_reflns_threshold_expression I>2sigma(I)
_cod_data_source_file is5043.cif
_cod_data_source_block I
_cod_original_sg_symbol_H-M 'P 21 /c'
_cod_database_code 2233891
_cod_database_fobs_code 2233891

loop_
_symmetry_equiv_pos_as_xyz
'x, y, z'
'-x, y+1/2, -z+1/2'
'-x, -y, -z'
'x, -y-1/2, z-1/2'

loop_
_atom_site_type_symbol
_atom_site_label
_atom_site_fract_x
_atom_site_fract_y
_atom_site_fract_z
_atom_site_U_iso_or_equiv
_atom_site_adp_type
_atom_site_calc_flag
_atom_site_refinement_flags
_atom_site_occupancy
_atom_site_symmetry_multiplicity
O O1 1.05049(8) -0.0274(2) 0.67601(13) 0.0712(4) Uani d . 1 1
O O2 0.97350(9) 0.22073(16) 0.58580(11) 0.0583(3) Uani d . 1 1
O O3 0.85376(13) 0.43198(17) 0.50962(13) 0.0773(4) Uani d . 1 1
O O4 0.54696(9) 0.16073(17) 0.83493(12) 0.0642(3) Uani d . 1 1
O O5 0.61479(8) -0.12795(16) 0.85526(9) 0.0504(3) Uani d . 1 1
O O6 0.68964(10) -0.40914(17) 0.82316(12) 0.0662(4) Uani d . 1 1
C C1 0.85268(9) 0.02100(17) 0.69704(11) 0.0371(3) Uani d . 1 1
H H1 0.8492 0.0003 0.7881 0.045 Uiso calc R 1 1
C C2 0.79051(10) 0.20009(16) 0.66127(11) 0.0382(3) Uani d . 1 1
H H2 0.7781 0.2748 0.7373 0.046 Uiso calc R 1 1
C C3 0.68030(11) 0.16836(17) 0.59459(13) 0.0439(3) Uani d . 1 1
H H3A 0.6350 0.2794 0.6032 0.053 Uiso calc R 1 1
H H3B 0.6930 0.1473 0.5056 0.053 Uiso calc R 1 1
C C4 0.62021(9) 0.00055(17) 0.65005(11) 0.0374(3) Uani d . 1 1
H H4 0.5530 -0.0204 0.6010 0.045 Uiso calc R 1 1
C C5 0.68715(10) -0.18238(16) 0.65113(11) 0.0363(3) Uani d . 1 1
H H5 0.6573 -0.2689 0.5881 0.044 Uiso calc R 1 1
C C6 0.80993(10) -0.15105(16) 0.62629(12) 0.0401(3) Uani d . 1 1
H H6A 0.8509 -0.2608 0.6528 0.048 Uiso calc R 1 1
H H6B 0.8216 -0.1342 0.5367 0.048 Uiso calc R 1 1
C C7 0.96943(10) 0.0603(2) 0.65718(13) 0.0479(3) Uani d . 1 1
C C8 0.86994(13) 0.3023(2) 0.57707(14) 0.0508(4) Uani d . 1 1
C C9 0.58864(9) 0.0285(2) 0.78582(13) 0.0431(3) Uani d . 1 1
C C10 0.66715(10) -0.2597(2) 0.78074(13) 0.0434(3) Uani d . 1 1

loop_
_atom_site_aniso_label
_atom_site_aniso_U_11
_atom_site_aniso_U_22
_atom_site_aniso_U_33
_atom_site_aniso_U_12
_atom_site_aniso_U_13
_atom_site_aniso_U_23
O1 0.0325(5) 0.0985(10) 0.0825(9) 0.0007(5) -0.0011(5) 0.0044(7)
O2 0.0524(6) 0.0621(7) 0.0605(7) -0.0161(5) 0.0189(5) -0.0008(5)
O3 0.1034(10) 0.0551(7) 0.0736(8) -0.0151(7) 0.0130(7) 0.0214(6)
O4 0.0493(6) 0.0756(8) 0.0679(7) 0.0162(5) 0.0054(5) -0.0189(6)
O5 0.0465(5) 0.0679(7) 0.0369(5) 0.0015(4) 0.0045(4) 0.0062(4)
O6 0.0716(7) 0.0576(7) 0.0694(7) 0.0034(5) 0.0005(6) 0.0278(6)
C1 0.0332(5) 0.0456(6) 0.0326(5) -0.0024(4) 0.0015(4) 0.0029(5)
C2 0.0437(6) 0.0349(6) 0.0359(6) -0.0044(4) 0.0042(5) -0.0022(4)
C3 0.0494(7) 0.0388(6) 0.0436(7) 0.0024(5) -0.0066(5) 0.0077(5)
C4 0.0318(5) 0.0427(6) 0.0377(6) 0.0014(4) -0.0066(4) 0.0019(5)
C5 0.0359(6) 0.0361(6) 0.0368(6) -0.0030(4) 0.0003(4) 0.0013(4)
C6 0.0365(6) 0.0379(6) 0.0461(7) 0.0009(4) 0.0073(5) -0.0005(5)
C7 0.0383(6) 0.0595(8) 0.0460(7) -0.0094(6) 0.0031(5) -0.0051(6)
C8 0.0627(9) 0.0427(7) 0.0471(7) -0.0126(6) 0.0090(6) 0.0006(6)
C9 0.0282(5) 0.0548(7) 0.0464(7) 0.0024(5) -0.0005(5) -0.0042(5)
C10 0.0368(6) 0.0487(7) 0.0447(7) -0.0040(5) -0.0011(5) 0.0091(5)

loop_
_atom_type_symbol
_atom_type_description
_atom_type_scat_dispersion_real
_atom_type_scat_dispersion_imag
_atom_type_scat_source
C C 0.0033 0.0016 'International Tables Vol C Tables 4.2.6.8 and 6.1.1.4'
H H 0.0000 0.0000 'International Tables Vol C Tables 4.2.6.8 and 6.1.1.4'
O O 0.0106 0.0060 'International Tables Vol C Tables 4.2.6.8 and 6.1.1.4'

loop_
_geom_angle_atom_site_label_1
_geom_angle_atom_site_label_2
_geom_angle_atom_site_label_3
_geom_angle
C7 O2 C8 110.60(10)
C9 O5 C10 110.53(10)
C7 C1 C6 109.29(10)
C7 C1 C2 103.86(10)
C6 C1 C2 112.36(10)
C7 C1 H1 110.4
C6 C1 H1 110.4
C2 C1 H1 110.4
C8 C2 C3 111.02(11)
C8 C2 C1 103.55(10)
C3 C2 C1 114.98(10)
C8 C2 H2 109.0
C3 C2 H2 109.0
C1 C2 H2 109.0
C4 C3 C2 110.96(9)
C4 C3 H3A 109.4
C2 C3 H3A 109.4
C4 C3 H3B 109.4
C2 C3 H3B 109.4
H3A C3 H3B 108.0
C9 C4 C3 112.95(11)
C9 C4 C5 103.95(10)
C3 C4 C5 114.57(10)
C9 C4 H4 108.4
C3 C4 H4 108.4
C5 C4 H4 108.4
C10 C5 C6 111.75(10)
C10 C5 C4 103.39(10)
C6 C5 C4 112.99(9)
C10 C5 H5 109.5
C6 C5 H5 109.5
C4 C5 H5 109.5
C1 C6 C5 111.25(10)
C1 C6 H6A 109.4
C5 C6 H6A 109.4
C1 C6 H6B 109.4
C5 C6 H6B 109.4
H6A C6 H6B 108.0
O1 C7 O2 120.18(13)
O1 C7 C1 129.62(14)
O2 C7 C1 110.16(12)
O3 C8 O2 121.05(14)
O3 C8 C2 129.08(16)
O2 C8 C2 109.86(12)
O4 C9 O5 120.41(13)
O4 C9 C4 129.29(13)
O5 C9 C4 110.30(10)
O6 C10 O5 119.85(13)
O6 C10 C5 129.67(14)
O5 C10 C5 110.48(11)

loop_
_geom_bond_atom_site_label_1
_geom_bond_atom_site_label_2
_geom_bond_distance
O1 C7 1.1850(19)
O2 C7 1.3745(19)
O2 C8 1.391(2)
O3 C8 1.1869(19)
O4 C9 1.1923(17)
O5 C9 1.3754(18)
O5 C10 1.3853(18)
O6 C10 1.1898(18)
C1 C7 1.5095(17)
C1 C6 1.5304(17)
C1 C2 1.5328(17)
C1 H1 0.9800
C2 C8 1.5068(18)
C2 C3 1.5322(18)
C2 H2 0.9800
C3 C4 1.5226(17)
C3 H3A 0.9700
C3 H3B 0.9700
C4 C9 1.5070(18)
C4 C5 1.5390(16)
C4 H4 0.9800
C5 C10 1.5039(17)
C5 C6 1.5341(17)
C5 H5 0.9800
C6 H6A 0.9700
C6 H6B 0.9700

loop_
_geom_hbond_atom_site_label_D
_geom_hbond_atom_site_label_H
_geom_hbond_atom_site_label_A
_geom_hbond_site_symmetry_A
_geom_hbond_distance_DH
_geom_hbond_distance_HA
_geom_hbond_distance_DA
_geom_hbond_angle_DHA
_geom_hbond_publ_flag
C1 H1 O3 4_566 0.98 2.40 3.3384(19) 159 y
C3 H3B O6 4_555 0.97 2.58 3.429(2) 146 y

loop_
_geom_torsion_atom_site_label_1
_geom_torsion_atom_site_label_2
_geom_torsion_atom_site_label_3
_geom_torsion_atom_site_label_4
_geom_torsion
C7 C1 C2 C8 13.48(13)
C6 C1 C2 C8 -104.52(11)
C7 C1 C2 C3 134.77(11)
C6 C1 C2 C3 16.77(14)
C8 C2 C3 C4 155.23(11)
C1 C2 C3 C4 38.11(15)
C2 C3 C4 C9 63.98(13)
C2 C3 C4 C5 -54.81(14)
C9 C4 C5 C10 11.25(11)
C3 C4 C5 C10 134.99(11)
C9 C4 C5 C6 -109.73(11)
C3 C4 C5 C6 14.02(14)
C7 C1 C6 C5 -172.96(10)
C2 C1 C6 C5 -58.22(13)
C10 C5 C6 C1 -74.30(13)
C4 C5 C6 C1 41.81(13)
C8 O2 C7 O1 -179.25(14)
C8 O2 C7 C1 2.77(15)
C6 C1 C7 O1 -68.20(19)
C2 C1 C7 O1 171.70(15)
C6 C1 C7 O2 109.53(12)
C2 C1 C7 O2 -10.57(13)
C7 O2 C8 O3 -172.68(15)
C7 O2 C8 C2 6.61(15)
C3 C2 C8 O3 42.5(2)
C1 C2 C8 O3 166.44(16)
C3 C2 C8 O2 -136.70(12)
C1 C2 C8 O2 -12.78(14)
C10 O5 C9 O4 -176.99(12)
C10 O5 C9 C4 3.01(13)
C3 C4 C9 O4 45.97(18)
C5 C4 C9 O4 170.76(14)
C3 C4 C9 O5 -134.04(11)
C5 C4 C9 O5 -9.25(12)
C9 O5 C10 O6 -175.24(13)
C9 O5 C10 C5 4.90(14)
C6 C5 C10 O6 -68.34(18)
C4 C5 C10 O6 169.85(14)
C6 C5 C10 O5 111.50(11)
C4 C5 C10 O5 -10.31(13)

loop_
_cod_related_entry_id
_cod_related_entry_database
_cod_related_entry_code
1 ChemSpider 18966524
